data_4508719
loop_
_publ_author_name
'Filatov, Alexander S.'
'Rogachev, Andrey Yu.'
'Petrukhina, Marina A.'

_publ_section_title
;
 Gas-Phase Assembling of Dirhodium Units into a Novel Organometallic
 Ladder:&#x2009; Structural and DFT Study
;
_journal_issue 6
_journal_name_full 'Crystal Growth &amp; Design'
_journal_page_first 1479
_journal_paper_doi 10.1021/cg060118c
_journal_volume 6
_journal_year 2006
_chemical_formula_moiety 'C24 H26'
_chemical_formula_sum 'C24 H26'
_chemical_formula_weight 314.45
_chemical_melting_point 414
_chemical_name_systematic
; 
 1,4-Bis(p-tolylethyl)benzene
;
_space_group_IT_number 14
_symmetry_cell_setting monoclinic
_symmetry_space_group_name_Hall '-P 2ybc'
_symmetry_space_group_name_H-M 'P 1 21/c 1'
_atom_sites_solution_hydrogens mixed
_atom_sites_solution_primary direct
_atom_sites_solution_secondary difmap
_audit_creation_method SHELXL-97
_cell_angle_alpha 90.00
_cell_angle_beta 100.973(2)
_cell_angle_gamma 90.00
_cell_formula_units_Z 2
_cell_length_a 16.5263(16)
_cell_length_b 6.0730(6)
_cell_length_c 9.0693(9)
_cell_measurement_reflns_used 3612
_cell_measurement_temperature 173(2)
_cell_measurement_theta_max 28.31
_cell_measurement_theta_min 2.51
_cell_volume 893.59(15)
_computing_cell_refinement SMART
_computing_data_collection 'SMART (Bruker, 1999)'
_computing_data_reduction 'SAINT (Bruker, 1999)'
_computing_molecular_graphics SHELXTL-97
_computing_publication_material SHELXTL-97
_computing_structure_refinement 'SHELXL-97 (Sheldrick, 1997)'
_computing_structure_solution 'SHELXS-97 (Sheldrick, 1997)'
_diffrn_ambient_temperature 173(2)
_diffrn_measured_fraction_theta_full 0.999
_diffrn_measured_fraction_theta_max 0.933
_diffrn_measurement_device_type 'Bruker SMART APEX CCD'
_diffrn_measurement_method '0.3 deg wide \w exposures'
_diffrn_radiation_monochromator graphite
_diffrn_radiation_source 'fine-focus sealed tube'
_diffrn_radiation_type MoK\a
_diffrn_radiation_wavelength 0.71073
_diffrn_reflns_av_R_equivalents 0.0451
_diffrn_reflns_av_sigmaI/netI 0.0348
_diffrn_reflns_limit_h_max 21
_diffrn_reflns_limit_h_min -21
_diffrn_reflns_limit_k_max 8
_diffrn_reflns_limit_k_min -8
_diffrn_reflns_limit_l_max 11
_diffrn_reflns_limit_l_min -12
_diffrn_reflns_number 7395
_diffrn_reflns_theta_full 25.50
_diffrn_reflns_theta_max 28.33
_diffrn_reflns_theta_min 2.51
_diffrn_standards_decay_% 0
_diffrn_standards_interval_count na
_diffrn_standards_interval_time na
_diffrn_standards_number 0
_exptl_absorpt_coefficient_mu 0.065
_exptl_absorpt_correction_type none
_exptl_crystal_colour colorless
_exptl_crystal_density_diffrn 1.169
_exptl_crystal_density_meas ?
_exptl_crystal_density_method 'not measured'
_exptl_crystal_description plate
_exptl_crystal_F_000 340
_exptl_crystal_size_max 0.18
_exptl_crystal_size_mid 0.18
_exptl_crystal_size_min 0.07
_refine_diff_density_max 0.293
_refine_diff_density_min -0.220
_refine_diff_density_rms 0.053
_refine_ls_extinction_method none
_refine_ls_goodness_of_fit_ref 1.050
_refine_ls_hydrogen_treatment mixed
_refine_ls_matrix_type full
_refine_ls_number_parameters 150
_refine_ls_number_reflns 2079
_refine_ls_number_restraints 0
_refine_ls_restrained_S_all 1.050
_refine_ls_R_factor_all 0.0658
_refine_ls_R_factor_gt 0.0527
_refine_ls_shift/su_max 0.000
_refine_ls_shift/su_mean 0.000
_refine_ls_structure_factor_coef Fsqd
_refine_ls_weighting_details 'calc w=1/[\s^2^(Fo^2^)+(0.1170P)^2^+0.0360P] where P=(Fo^2^+2Fc^2^)/3'
_refine_ls_weighting_scheme calc
_refine_ls_wR_factor_gt 0.1691
_refine_ls_wR_factor_ref 0.1795
_reflns_number_gt 1544
_reflns_number_total 2079
_reflns_threshold_expression I>2\s(I)
_cod_data_source_file cg060118csup1.cif
_cod_data_source_block C24H26_(1)
_cod_depositor_comments
;
The following automatic conversions were performed:

'_exptl_crystal_density_meas' value 'not measured' was changed to '?'
- the value is perceived as not measured.

Automatic conversion script
Id: cif_fix_values 3008 2015-01-20 13:52:24Z robertas 
;
_cod_database_code 4508719

loop_
_symmetry_equiv_pos_as_xyz
'x, y, z'
'-x, y+1/2, -z+1/2'
'-x, -y, -z'
'x, -y-1/2, z-1/2'

loop_
_atom_site_label
_atom_site_type_symbol
_atom_site_fract_x
_atom_site_fract_y
_atom_site_fract_z
_atom_site_U_iso_or_equiv
_atom_site_adp_type
_atom_site_occupancy
_atom_site_symmetry_multiplicity
_atom_site_calc_flag
_atom_site_refinement_flags
C1 C 0.07503(9) -0.2158(3) 0.32386(17) 0.0388(4) Uani 1 1 d .
H1A H 0.0518 -0.3455 0.3648 0.058 Uiso 1 1 calc R
H1B H 0.1044 -0.2618 0.2448 0.058 Uiso 1 1 calc R
H1C H 0.0305 -0.1144 0.2816 0.058 Uiso 1 1 calc R
C2 C 0.13415(8) -0.1015(2) 0.44746(14) 0.0258(3) Uani 1 1 d .
C3 C 0.20803(8) -0.2019(2) 0.51279(15) 0.0273(4) Uani 1 1 d .
C4 C 0.26251(8) -0.0995(2) 0.62803(14) 0.0270(3) Uani 1 1 d .
C5 C 0.24480(8) 0.1051(2) 0.68303(13) 0.0251(3) Uani 1 1 d .
C6 C 0.17126(8) 0.2055(2) 0.61752(15) 0.0287(4) Uani 1 1 d .
C7 C 0.11679(8) 0.1041(2) 0.50139(15) 0.0290(4) Uani 1 1 d .
C8 C 0.30551(9) 0.2133(2) 0.80797(15) 0.0311(4) Uani 1 1 d .
C9 C 0.37816(8) 0.3199(2) 0.75225(14) 0.0269(3) Uani 1 1 d .
C10 C 0.44161(7) 0.4148(2) 0.87864(13) 0.0230(3) Uani 1 1 d .
C11 C 0.51246(8) 0.2972(2) 0.93914(14) 0.0264(3) Uani 1 1 d .
C12 C 0.43010(8) 0.6188(2) 0.94182(14) 0.0268(4) Uani 1 1 d .
H3 H 0.2235(9) -0.344(3) 0.4742(16) 0.041(4) Uiso 1 1 d .
H7 H 0.0652(10) 0.180(2) 0.4544(18) 0.040(4) Uiso 1 1 d .
H4 H 0.3146(10) -0.163(3) 0.6726(18) 0.046(4) Uiso 1 1 d .
H6 H 0.1556(9) 0.349(3) 0.6557(17) 0.039(4) Uiso 1 1 d .
H8A H 0.2782(9) 0.326(3) 0.8614(18) 0.045(4) Uiso 1 1 d .
H8B H 0.3277(10) 0.105(3) 0.8870(19) 0.052(5) Uiso 1 1 d .
H9A H 0.3552(11) 0.432(3) 0.6807(18) 0.048(5) Uiso 1 1 d .
H9B H 0.4036(9) 0.212(2) 0.6915(16) 0.032(4) Uiso 1 1 d .
H11 H 0.5232(9) 0.147(3) 0.8924(18) 0.040(4) Uiso 1 1 d .
H12 H 0.3791(10) 0.705(3) 0.9060(18) 0.044(5) Uiso 1 1 d .

loop_
_atom_site_aniso_label
_atom_site_aniso_U_11
_atom_site_aniso_U_22
_atom_site_aniso_U_33
_atom_site_aniso_U_23
_atom_site_aniso_U_13
_atom_site_aniso_U_12
C1 0.0303(7) 0.0465(9) 0.0365(8) -0.0132(7) -0.0012(6) -0.0078(6)
C2 0.0244(7) 0.0300(7) 0.0225(6) -0.0023(5) 0.0032(5) -0.0045(5)
C3 0.0292(7) 0.0246(7) 0.0274(7) -0.0043(5) 0.0041(5) -0.0003(5)
C4 0.0244(7) 0.0302(7) 0.0253(7) 0.0014(5) 0.0019(5) 0.0011(5)
C5 0.0256(7) 0.0310(7) 0.0191(6) -0.0018(5) 0.0050(5) -0.0081(5)
C6 0.0315(7) 0.0249(7) 0.0299(7) -0.0054(5) 0.0063(6) -0.0015(5)
C7 0.0245(7) 0.0311(7) 0.0299(7) 0.0002(5) 0.0010(5) 0.0025(5)
C8 0.0307(7) 0.0403(8) 0.0220(7) -0.0065(6) 0.0043(5) -0.0120(6)
C9 0.0253(7) 0.0342(7) 0.0201(7) -0.0029(5) 0.0018(5) -0.0068(5)
C10 0.0231(7) 0.0284(7) 0.0176(6) -0.0010(5) 0.0037(5) -0.0052(5)
C11 0.0291(7) 0.0247(7) 0.0248(7) -0.0041(5) 0.0040(5) -0.0010(5)
C12 0.0252(7) 0.0297(7) 0.0240(7) 0.0005(5) 0.0011(5) 0.0018(5)

loop_
_atom_type_symbol
_atom_type_description
_atom_type_scat_dispersion_real
_atom_type_scat_dispersion_imag
_atom_type_scat_source
C C 0.0033 0.0016 'International Tables Vol C Tables 4.2.6.8 and 6.1.1.4'
H H 0.0000 0.0000 'International Tables Vol C Tables 4.2.6.8 and 6.1.1.4'

loop_
_geom_angle_atom_site_label_1
_geom_angle_atom_site_label_2
_geom_angle_atom_site_label_3
_geom_angle
_geom_angle_site_symmetry_1
C2 C1 H1A 109.5 .
C2 C1 H1B 109.5 .
H1A C1 H1B 109.5 .
C2 C1 H1C 109.5 .
H1A C1 H1C 109.5 .
H1B C1 H1C 109.5 .
C7 C2 C3 117.80(11) .
C7 C2 C1 121.78(12) .
C3 C2 C1 120.41(12) .
C4 C3 C2 120.96(12) .
C4 C3 H3 119.0(9) .
C2 C3 H3 119.9(9) .
C3 C4 C5 121.26(12) .
C3 C4 H4 122.7(10) .
C5 C4 H4 116.0(10) .
C6 C5 C4 117.75(11) .
C6 C5 C8 122.14(12) .
C4 C5 C8 120.10(12) .
C5 C6 C7 121.14(12) .
C5 C6 H6 120.1(9) .
C7 C6 H6 118.7(9) .
C2 C7 C6 121.09(12) .
C2 C7 H7 119.0(9) .
C6 C7 H7 119.9(9) .
C5 C8 C9 112.71(11) .
C5 C8 H8A 111.4(9) .
C9 C8 H8A 109.2(9) .
C5 C8 H8B 110.7(10) .
C9 C8 H8B 108.3(10) .
H8A C8 H8B 104.2(13) .
C10 C9 C8 112.64(10) .
C10 C9 H9A 111.5(10) .
C8 C9 H9A 106.7(10) .
C10 C9 H9B 111.4(8) .
C8 C9 H9B 110.1(8) .
H9A C9 H9B 104.2(12) .
C11 C10 C12 117.69(11) .
C11 C10 C9 120.84(12) .
C12 C10 C9 121.43(12) .
C12 C11 C10 121.06(12) 3_667
C12 C11 H11 119.7(8) 3_667
C10 C11 H11 119.2(8) .
C11 C12 C10 121.25(12) 3_667
C11 C12 H12 118.1(10) 3_667
C10 C12 H12 120.6(10) .

loop_
_geom_bond_atom_site_label_1
_geom_bond_atom_site_label_2
_geom_bond_distance
_geom_bond_site_symmetry_2
C1 C2 1.5086(17) .
C1 H1A 0.9800 .
C1 H1B 0.9800 .
C1 H1C 0.9800 .
C2 C7 1.3904(19) .
C2 C3 1.3921(18) .
C3 C4 1.3897(17) .
C3 H3 0.983(16) .
C4 C5 1.3910(19) .
C4 H4 0.959(16) .
C5 C6 1.3879(18) .
C5 C8 1.5129(16) .
C6 C7 1.3920(17) .
C6 H6 0.989(15) .
C7 H7 0.991(16) .
C8 C9 1.5319(19) .
C8 H8A 0.994(16) .
C8 H8B 0.991(18) .
C9 C10 1.5127(16) .
C9 H9A 0.968(17) .
C9 H9B 0.998(15) .
C10 C11 1.3922(17) .
C10 C12 1.3931(19) .
C11 C12 1.3916(17) 3_667
C11 H11 1.033(16) .
C12 C11 1.3916(17) 3_667
C12 H12 0.993(16) .

loop_
_geom_hbond_atom_site_label_D
_geom_hbond_atom_site_label_H
_geom_hbond_atom_site_label_A
_geom_hbond_site_symmetry_A
_geom_hbond_distance_DH
_geom_hbond_distance_HA
_geom_hbond_distance_DA
_geom_hbond_angle_DHA
C1 H1B Cg1 4_544 0.98 2.76 3.7157(17) 164
C8 H8A Cg1 4_555 0.994(16) 2.771(16) 3.7143(15) 158.5(13)
C9 H9B Cg2 4_554 0.998(15) 2.875(14) 3.8492(14) 165.2(10)
